data_9016354
loop_
_publ_author_name
'Vaughan, P. A.'

_publ_section_title
;
 The crystal structure of the zeolite ferrierite
;
_journal_name_full 'Acta Crystallographica'
_journal_page_first 983
_journal_page_last 990
_journal_paper_doi 10.1107/S0365110X66004298
_journal_volume 21
_journal_year 1966
_chemical_compound_source 'Kamloops Lake, British Columbia, Canada'
_chemical_formula_sum 'Al2.754 H12 Mg Na0.75 O42 Si15.246'
_chemical_name_mineral Ferrierite-Mg
_space_group_IT_number 71
_symmetry_space_group_name_Hall '-I 2 2'
_symmetry_space_group_name_H-M 'I m m m'
_cell_angle_alpha 90
_cell_angle_beta 90
_cell_angle_gamma 90
_cell_formula_units_Z 2
_cell_length_a 19.156
_cell_length_b 14.127
_cell_length_c 7.489
_cell_volume 2026.649
_database_code_amcsd 0017696
_exptl_crystal_density_diffrn 2.013
_cod_original_formula_sum 'Na.75 Mg (Si15.246 Al2.754) O42 H12'
_cod_database_code 9016354

loop_
_space_group_symop_operation_xyz
x,y,z
1/2+x,1/2+y,1/2+z
x,-y,z
1/2+x,1/2-y,1/2+z
-x,y,-z
1/2-x,1/2+y,1/2-z
-x,y,z
1/2-x,1/2+y,1/2+z
x,-y,-z
1/2+x,1/2-y,1/2-z
x,y,-z
1/2+x,1/2+y,1/2-z
-x,-y,z
1/2-x,1/2-y,1/2+z
-x,-y,-z
1/2-x,1/2-y,1/2-z

loop_
_atom_site_aniso_label
_atom_site_aniso_U_11
_atom_site_aniso_U_22
_atom_site_aniso_U_33
_atom_site_aniso_U_12
_atom_site_aniso_U_13
_atom_site_aniso_U_23
Na1 0.01800 0.08100 0.01500 0.00000 0.00000 0.00000
Mg1 0.02400 0.04800 0.05300 0.00000 0.00000 0.00000
Si1 0.03000 0.01900 0.01700 0.00000 0.00000 0.00000
Al1 0.03000 0.01900 0.01700 0.00000 0.00000 0.00000
Si2 0.02400 0.02300 0.01200 0.00000 0.00000 0.00200
Al2 0.02400 0.02300 0.01200 0.00000 0.00000 0.00200
Si3 0.03300 0.02000 0.02600 -0.00100 -0.00400 0.00000
Al3 0.03300 0.02000 0.02600 -0.00100 -0.00400 0.00000
Si4 0.03100 0.01900 0.02600 -0.00400 0.00000 0.00000
Al4 0.03100 0.01900 0.02600 -0.00400 0.00000 0.00000
O1 0.04300 0.05700 0.04600 0.00000 0.00000 0.00000
O2 0.10000 0.01800 0.02500 0.00000 0.00000 0.00000
O3 0.06600 0.03400 0.11400 0.00000 0.00000 0.01600
O4 0.05900 0.11900 0.02000 -0.01300 0.00000 0.00000
O5 0.07800 0.04300 0.05000 -0.00500 0.00000 0.00600
O6 0.08300 0.04800 0.01400 0.00000 0.00000 0.01000
O7 0.06100 0.06700 0.04000 -0.00300 -0.21000 -0.00700
O8 0.05900 0.02600 0.05900 0.00300 0.00400 0.00400
Wat9 0.05300 0.04800 0.03800 0.00000 0.00000 0.00000
Wat10 0.10100 0.17500 0.01000 0.00000 0.00000 -0.05100
Wat11 0.14200 0.05200 0.15600 0.00000 0.00000 -0.05600

loop_
_atom_site_label
_atom_site_fract_x
_atom_site_fract_y
_atom_site_fract_z
_atom_site_occupancy
_atom_site_type_symbol
_atom_site_attached_hydrogens
Na1 0.42850 0.00000 0.00000 0.37500 Na 0
Mg1 0.00000 0.00000 0.50000 1.00000 Mg 0
Si1 0.15480 0.00000 0.00000 0.84700 Si 0
Al1 0.15480 0.00000 0.00000 0.15300 Al 0
Si2 0.08410 0.20240 0.00000 0.84700 Si 0
Al2 0.08410 0.20240 0.00000 0.15300 Al 0
Si3 0.27270 0.00000 0.29050 0.84700 Si 0
Al3 0.27270 0.00000 0.29050 0.15300 Al 0
Si4 0.32320 0.20190 0.20670 0.84700 Si 0
Al4 0.32320 0.20190 0.20670 0.15300 Al 0
O1 0.00000 0.21310 0.00000 1.00000 O 0
O2 0.25280 0.00000 0.50000 1.00000 O 0
O3 0.10250 0.08820 0.00000 1.00000 O 0
O4 0.20390 0.00000 0.17760 1.00000 O 0
O5 0.25000 0.25000 0.25000 1.00000 O 0
O6 0.16100 0.28330 0.50000 1.00000 O 0
O7 0.11550 0.24970 0.17960 1.00000 O 0
O8 0.32020 0.09070 0.24590 1.00000 O 0
Wat9 0.00000 0.00000 0.23890 1.00000 O 2
Wat10 0.09120 0.06910 0.50000 0.50000 O 2
Wat11 0.03470 0.14030 0.50000 0.50000 O 2

loop_
_cod_changelog_entry_id
_cod_changelog_entry_author
_cod_changelog_entry_date
_cod_changelog_entry_text
1
;cod-tools version 3.8.0
Id: cif_guess_AMCSD_atom_types 9574 2023-05-10 09:00:05Z saulius
;
2023-05-10T18:56:58+03:00
;Derived atom types and hydrogen counts
from atom names that follow the AMCSD naming convention
(Wat == water, O-H == hydroxyl).
;

loop_
_cod_related_entry_id
_cod_related_entry_database
_cod_related_entry_code
1 AMCSD 0017696
